data_7129324
loop_
_publ_author_name
'Li, Bin'
'Huse, Kevin'
'W\"olper, Christoph'
'Schulz, Stephan'

_publ_section_title
;
 Synthesis and reactivity of heteroleptic zinc(i) complexes toward
 heteroallenes
;
_journal_name_full 'Chemical Communications'
_journal_paper_doi 10.1039/D1CC05617D
_journal_year 2021
_chemical_formula_sum 'C112 H158 N16 Zn3'
_chemical_formula_weight 1924.64
_space_group_crystal_system monoclinic
_space_group_IT_number 13
_space_group_name_Hall '-P 2yac'
_space_group_name_H-M_alt 'P 1 2/n 1'
_atom_sites_solution_hydrogens geom
_atom_sites_solution_primary direct
_atom_sites_solution_secondary difmap
_audit_creation_method SHELXL-2017/1
_audit_update_record
;
2021-09-22 deposited with the CCDC.	2021-11-22 downloaded from the CCDC.
;
_cell_angle_alpha 90
_cell_angle_beta 94.787(4)
_cell_angle_gamma 90
_cell_formula_units_Z 2
_cell_length_a 16.1502(15)
_cell_length_b 12.9869(11)
_cell_length_c 24.457(2)
_cell_measurement_reflns_used 9644
_cell_measurement_temperature 100(2)
_cell_measurement_theta_max 79.59
_cell_measurement_theta_min 3.16
_cell_volume 5111.7(8)
_computing_cell_refinement 'Bruker APEX3(v2017.3-0)'
_computing_data_collection 'Bruker APEX3(v2017.3-0)'
_computing_data_reduction 'Bruker APEX3(v2017.3-0)'
_computing_molecular_graphics 'ORTEP/PLATON (Spek)'
_computing_publication_material 'BRUKER AXS SHELXTL (c) 2008 / Vers. 2008/4'
_computing_structure_refinement 'SHELXL-2017/1 (Sheldrick, 2017)'
_computing_structure_solution 'Bruker APEX3(v2017.3-0)'
_diffrn_ambient_temperature 100(2)
_diffrn_detector_area_resol_mean 7.3910
_diffrn_measured_fraction_theta_full 1.000
_diffrn_measured_fraction_theta_max 0.985
_diffrn_measurement_device_type 'Bruker D8 Venture (Photon II detector)'
_diffrn_measurement_method 'Data collection strategy APEX 3/Queen'
_diffrn_radiation_monochromator 'multilayer mirror'
_diffrn_radiation_type CuK\a
_diffrn_radiation_wavelength 1.54178
_diffrn_reflns_av_R_equivalents 0.0609
_diffrn_reflns_av_unetI/netI 0.0253
_diffrn_reflns_Laue_measured_fraction_full 1.000
_diffrn_reflns_Laue_measured_fraction_max 0.985
_diffrn_reflns_limit_h_max 20
_diffrn_reflns_limit_h_min -20
_diffrn_reflns_limit_k_max 16
_diffrn_reflns_limit_k_min -16
_diffrn_reflns_limit_l_max 31
_diffrn_reflns_limit_l_min -30
_diffrn_reflns_number 139217
_diffrn_reflns_point_group_measured_fraction_full 1.000
_diffrn_reflns_point_group_measured_fraction_max 0.985
_diffrn_reflns_theta_full 67.679
_diffrn_reflns_theta_max 79.938
_diffrn_reflns_theta_min 3.162
_diffrn_source 'micro-focus sealed tube'
_diffrn_source_type 'INCOATEC I\mS 3.0'
_exptl_absorpt_coefficient_mu 1.245
_exptl_absorpt_correction_T_max 0.75
_exptl_absorpt_correction_T_min 0.59
_exptl_absorpt_correction_type multi-scan
_exptl_absorpt_process_details
; 
 SADABS
 R.H. Blessing, Acta Cryst. (1995) A51 33-38 
;
_exptl_crystal_colour 'pale yellow'
_exptl_crystal_density_diffrn 1.250
_exptl_crystal_description plate
_exptl_crystal_F_000 2064
_exptl_crystal_size_max 0.304
_exptl_crystal_size_mid 0.276
_exptl_crystal_size_min 0.120
_refine_diff_density_max 1.360
_refine_diff_density_min -0.421
_refine_diff_density_rms 0.080
_refine_ls_extinction_method none
_refine_ls_goodness_of_fit_ref 1.040
_refine_ls_hydrogen_treatment constr
_refine_ls_matrix_type full
_refine_ls_number_parameters 568
_refine_ls_number_reflns 11016
_refine_ls_number_restraints 30
_refine_ls_restrained_S_all 1.039
_refine_ls_R_factor_all 0.0623
_refine_ls_R_factor_gt 0.0534
_refine_ls_shift/su_max 0.001
_refine_ls_shift/su_mean 0.000
_refine_ls_structure_factor_coef Fsqd
_refine_ls_weighting_details 'w=1/[\s^2^(Fo^2^)+(0.0754P)^2^+5.4521P] where P=(Fo^2^+2Fc^2^)/3'
_refine_ls_weighting_scheme calc
_refine_ls_wR_factor_gt 0.1361
_refine_ls_wR_factor_ref 0.1467
_reflns_Friedel_coverage 0.000
_reflns_number_gt 9461
_reflns_number_total 11016
_reflns_threshold_expression 'I > 2\s(I)'
_cod_data_source_file d1cc05617d2.cif
_cod_data_source_block lb_230bm_sq
_cod_depositor_comments
;
The following automatic conversions were performed:

data item '_atom_sites_solution_secondary' value 'diffmap' was
changed to 'difmap'.

Automatic conversion script
Id: cif_fix_values 7556 2019-12-06 15:28:31Z antanas 
;
_cod_original_sg_symbol_H-M 'P 2/n'
_cod_database_code 7129324
_shelx_shelxl_version_number 2017/1
_shelx_space_group_comment
;
The symmetry employed for this shelxl refinement is uniquely defined
by the following loop, which should always be used as a source of
symmetry information in preference to the above space-group names.
They are only intended as comments.
;
_shelx_estimated_absorpt_t_min 0.703
_shelx_estimated_absorpt_t_max 0.865

loop_
_space_group_symop_operation_xyz
'x, y, z'
'-x+1/2, y, -z+1/2'
'-x, -y, -z'
'x-1/2, -y, z-1/2'

loop_
_atom_site_label
_atom_site_type_symbol
_atom_site_fract_x
_atom_site_fract_y
_atom_site_fract_z
_atom_site_U_iso_or_equiv
_atom_site_adp_type
_atom_site_occupancy
_atom_site_site_symmetry_order
_atom_site_calc_flag
_atom_site_refinement_flags_posn
_atom_site_refinement_flags_adp
_atom_site_refinement_flags_occupancy
_atom_site_disorder_assembly
_atom_site_disorder_group
Zn1 Zn 0.73903(2) 0.66157(2) 0.56632(2) 0.02830(10) Uani 1 1 d . . . . .
Zn2 Zn 0.750000 0.53920(3) 0.750000 0.02939(11) Uani 1 2 d S T P . .
N1 N 0.64045(12) 0.74699(15) 0.54034(8) 0.0309(4) Uani 1 1 d . . . . .
N2 N 0.73848(11) 0.57872(14) 0.49847(7) 0.0282(4) Uani 1 1 d . . . . .
N3 N 0.82878(12) 0.71480(14) 0.62041(7) 0.0288(4) Uani 1 1 d . . . . .
N4 N 0.83033(12) 0.67770(15) 0.66971(8) 0.0314(4) Uani 1 1 d . . . . .
N5 N 0.77776(12) 0.60577(14) 0.67972(7) 0.0313(4) Uani 1 1 d . . . . .
N6 N 0.72341(12) 0.57666(14) 0.63477(7) 0.0297(4) Uani 1 1 d . . . . .
N7 N 0.66707(11) 0.50977(15) 0.64555(7) 0.0295(4) Uani 1 1 d . . . . .
N8 N 0.66691(12) 0.47665(14) 0.69569(7) 0.0288(4) Uani 1 1 d . . . . .
C1 C 0.57978(15) 0.70055(19) 0.50972(10) 0.0349(5) Uani 1 1 d . . . . .
C2 C 0.58984(14) 0.60489(18) 0.48393(10) 0.0337(5) Uani 1 1 d . . . . .
H2 H 0.539960 0.570166 0.471610 0.040 Uiso 1 1 calc R U . . .
C01L C 0.5412(2) 0.2871(3) 0.77346(12) 0.0564(8) Uani 1 1 d . . . . .
H01L H 0.549633 0.261623 0.812116 0.068 Uiso 1 1 calc R U . . .
C3 C 0.66380(15) 0.55419(17) 0.47406(9) 0.0322(5) Uani 1 1 d . . . . .
C4 C 0.49587(17) 0.7507(2) 0.49947(14) 0.0495(7) Uani 1 1 d . . . . .
H4A H 0.488699 0.775448 0.461518 0.074 Uiso 1 1 calc R U . . .
H4B H 0.491939 0.808839 0.524647 0.074 Uiso 1 1 calc R U . . .
H4C H 0.452359 0.700369 0.505563 0.074 Uiso 1 1 calc R U . . .
C5 C 0.65652(17) 0.46818(19) 0.43209(11) 0.0395(5) Uani 1 1 d . . . . .
H5A H 0.598469 0.461377 0.417357 0.059 Uiso 1 1 calc R U . . .
H5B H 0.675189 0.403400 0.449604 0.059 Uiso 1 1 calc R U . . .
H5C H 0.691208 0.484106 0.402176 0.059 Uiso 1 1 calc R U . . .
C6 C 0.63371(14) 0.85261(18) 0.55693(10) 0.0342(5) Uani 1 1 d . . . . .
C7 C 0.61724(16) 0.8744(2) 0.61124(11) 0.0403(5) Uani 1 1 d . . . . .
C8 C 0.62096(17) 0.9775(2) 0.62858(12) 0.0458(6) Uani 1 1 d . . . . .
H8 H 0.609718 0.993958 0.665078 0.055 Uiso 1 1 calc R U . . .
C9 C 0.64060(17) 1.0549(2) 0.59356(13) 0.0478(6) Uani 1 1 d . . . . .
H9 H 0.644949 1.123886 0.606361 0.057 Uiso 1 1 calc R U . . .
C10 C 0.65403(17) 1.0325(2) 0.53985(13) 0.0439(6) Uani 1 1 d . . . . .
H10 H 0.665840 1.086859 0.515710 0.053 Uiso 1 1 calc R U . . .
C11 C 0.65057(15) 0.93179(19) 0.52042(11) 0.0367(5) Uani 1 1 d . . . . .
C12 C 0.5896(5) 0.7861(11) 0.6502(4) 0.0476(19) Uani 0.710(14) 1 d D U P A 1
H12 H 0.599238 0.718014 0.632629 0.057 Uiso 0.710(14) 1 calc R U P A 1
C13 C 0.6404(6) 0.7906(7) 0.7048(3) 0.0622(19) Uani 0.710(14) 1 d D . P A 1
H13A H 0.627292 0.730912 0.727054 0.093 Uiso 0.710(14) 1 calc R U P A 1
H13B H 0.627204 0.854008 0.724041 0.093 Uiso 0.710(14) 1 calc R U P A 1
H13C H 0.699669 0.789885 0.698907 0.093 Uiso 0.710(14) 1 calc R U P A 1
C14 C 0.4973(3) 0.7950(6) 0.6600(3) 0.070(2) Uani 0.710(14) 1 d D . P A 1
H14A H 0.482765 0.740860 0.685449 0.106 Uiso 0.710(14) 1 calc R U P A 1
H14B H 0.463498 0.787174 0.625091 0.106 Uiso 0.710(14) 1 calc R U P A 1
H14C H 0.486731 0.862582 0.675813 0.106 Uiso 0.710(14) 1 calc R U P A 1
C12' C 0.6084(11) 0.798(2) 0.6510(9) 0.040(4) Uani 0.290(14) 1 d D U P A 2
H12' H 0.649666 0.743407 0.643193 0.048 Uiso 0.290(14) 1 calc R U P A 2
C13' C 0.6301(13) 0.8279(15) 0.7103(7) 0.049(4) Uani 0.290(14) 1 d D . P A 2
H13D H 0.635335 0.765761 0.733017 0.074 Uiso 0.290(14) 1 calc R U P A 2
H13E H 0.586085 0.871862 0.722749 0.074 Uiso 0.290(14) 1 calc R U P A 2
H13F H 0.682846 0.865568 0.713377 0.074 Uiso 0.290(14) 1 calc R U P A 2
C14' C 0.5243(8) 0.7461(9) 0.6413(4) 0.046(3) Uani 0.290(14) 1 d D . P A 2
H14D H 0.518297 0.694331 0.669874 0.070 Uiso 0.290(14) 1 calc R U P A 2
H14E H 0.519812 0.712772 0.605268 0.070 Uiso 0.290(14) 1 calc R U P A 2
H14F H 0.480343 0.797911 0.642630 0.070 Uiso 0.290(14) 1 calc R U P A 2
C15 C 0.66265(17) 0.91326(19) 0.46009(11) 0.0402(5) Uani 1 1 d . . . . .
H15 H 0.662561 0.837289 0.453425 0.048 Uiso 1 1 calc R U . . .
C16 C 0.74475(17) 0.9575(2) 0.44313(11) 0.0436(6) Uani 1 1 d . . . . .
H16A H 0.749955 0.942450 0.404304 0.065 Uiso 1 1 calc R U . . .
H16B H 0.791267 0.926095 0.465464 0.065 Uiso 1 1 calc R U . . .
H16C H 0.745498 1.032201 0.448799 0.065 Uiso 1 1 calc R U . . .
C17 C 0.59096(19) 0.9612(3) 0.42367(13) 0.0551(7) Uani 1 1 d . . . . .
H17A H 0.596777 0.943386 0.385240 0.083 Uiso 1 1 calc R U . . .
H17B H 0.592269 1.036205 0.427928 0.083 Uiso 1 1 calc R U . . .
H17C H 0.537978 0.934569 0.434560 0.083 Uiso 1 1 calc R U . . .
C18 C 0.81174(14) 0.53101(17) 0.47959(9) 0.0295(4) Uani 1 1 d . . . . .
C19 C 0.83737(15) 0.43355(17) 0.49937(9) 0.0323(5) Uani 1 1 d . . . . .
C20 C 0.90870(16) 0.39069(19) 0.48043(10) 0.0372(5) Uani 1 1 d . . . . .
H20 H 0.926901 0.324888 0.493453 0.045 Uiso 1 1 calc R U . . .
C21 C 0.95352(16) 0.4418(2) 0.44313(11) 0.0397(5) Uani 1 1 d . . . . .
H21 H 1.001583 0.410924 0.430299 0.048 Uiso 1 1 calc R U . . .
C22 C 0.92810(15) 0.53805(19) 0.42459(10) 0.0357(5) Uani 1 1 d . . . . .
H22 H 0.959206 0.572859 0.398951 0.043 Uiso 1 1 calc R U . . .
C23 C 0.85784(14) 0.58533(18) 0.44262(9) 0.0308(4) Uani 1 1 d . . . . .
C24 C 0.79140(16) 0.37694(18) 0.54203(10) 0.0369(5) Uani 1 1 d . . . . .
H24 H 0.738126 0.414261 0.546187 0.044 Uiso 1 1 calc R U . . .
C25 C 0.7702(2) 0.2654(2) 0.52562(13) 0.0530(7) Uani 1 1 d . . . . .
H25A H 0.738920 0.264572 0.489515 0.080 Uiso 1 1 calc R U . . .
H25B H 0.736481 0.234525 0.552819 0.080 Uiso 1 1 calc R U . . .
H25C H 0.821632 0.225896 0.524031 0.080 Uiso 1 1 calc R U . . .
C26 C 0.84241(18) 0.3782(2) 0.59759(11) 0.0446(6) Uani 1 1 d . . . . .
H26A H 0.893685 0.338731 0.595034 0.067 Uiso 1 1 calc R U . . .
H26B H 0.809951 0.347109 0.625431 0.067 Uiso 1 1 calc R U . . .
H26C H 0.856285 0.449385 0.607921 0.067 Uiso 1 1 calc R U . . .
C27 C 0.83203(15) 0.69158(19) 0.42173(10) 0.0345(5) Uani 1 1 d . . . . .
H27 H 0.802075 0.725840 0.450942 0.041 Uiso 1 1 calc R U . . .
C28 C 0.77191(17) 0.6848(2) 0.37056(12) 0.0466(6) Uani 1 1 d . . . . .
H28A H 0.758632 0.754348 0.356926 0.070 Uiso 1 1 calc R U . . .
H28B H 0.720822 0.650304 0.379545 0.070 Uiso 1 1 calc R U . . .
H28C H 0.797552 0.645476 0.342232 0.070 Uiso 1 1 calc R U . . .
C29 C 0.90536(16) 0.76018(19) 0.41033(10) 0.0376(5) Uani 1 1 d . . . . .
H29A H 0.931332 0.733929 0.378310 0.056 Uiso 1 1 calc R U . . .
H29B H 0.946155 0.760052 0.442326 0.056 Uiso 1 1 calc R U . . .
H29C H 0.885667 0.830627 0.403036 0.056 Uiso 1 1 calc R U . . .
C30 C 0.88564(14) 0.80368(17) 0.61683(9) 0.0301(4) Uani 1 1 d . . . . .
C31 C 0.97049(15) 0.78701(18) 0.64847(10) 0.0353(5) Uani 1 1 d . . . . .
H31A H 0.997101 0.724599 0.634659 0.042 Uiso 1 1 calc R U . . .
H31B H 0.963335 0.776893 0.687922 0.042 Uiso 1 1 calc R U . . .
C32 C 0.84524(15) 0.90051(18) 0.63905(11) 0.0359(5) Uani 1 1 d . . . . .
H32A H 0.836801 0.890765 0.678342 0.043 Uiso 1 1 calc R U . . .
H32B H 0.790231 0.911819 0.618917 0.043 Uiso 1 1 calc R U . . .
C33 C 0.89720(16) 0.81984(18) 0.55606(9) 0.0346(5) Uani 1 1 d . . . . .
H33A H 0.842385 0.830093 0.535492 0.042 Uiso 1 1 calc R U . . .
H33B H 0.923229 0.757976 0.541184 0.042 Uiso 1 1 calc R U . . .
C34 C 1.02612(16) 0.8819(2) 0.64091(11) 0.0404(5) Uani 1 1 d . . . . .
H34 H 1.081646 0.870889 0.661364 0.048 Uiso 1 1 calc R U . . .
C35 C 0.98514(18) 0.9777(2) 0.66351(11) 0.0427(6) Uani 1 1 d . . . . .
H35A H 0.978066 0.968122 0.703010 0.051 Uiso 1 1 calc R U . . .
H35B H 1.021061 1.038574 0.659531 0.051 Uiso 1 1 calc R U . . .
C36 C 0.90093(17) 0.99521(19) 0.63225(11) 0.0407(5) Uani 1 1 d . . . . .
H36 H 0.874187 1.057666 0.646970 0.049 Uiso 1 1 calc R U . . .
C37 C 0.91180(17) 1.01033(19) 0.57126(11) 0.0417(6) Uani 1 1 d . . . . .
H37A H 0.947139 1.071329 0.566232 0.050 Uiso 1 1 calc R U . . .
H37B H 0.857000 1.022288 0.550978 0.050 Uiso 1 1 calc R U . . .
C38 C 0.95239(17) 0.91422(19) 0.54867(10) 0.0395(5) Uani 1 1 d . . . . .
H38 H 0.959676 0.924163 0.508811 0.047 Uiso 1 1 calc R U . . .
C39 C 1.03733(16) 0.8971(2) 0.58010(12) 0.0430(6) Uani 1 1 d . . . . .
H39A H 1.064284 0.835659 0.565510 0.052 Uiso 1 1 calc R U . . .
H39B H 1.073520 0.957419 0.575251 0.052 Uiso 1 1 calc R U . . .
C40 C 0.59890(14) 0.40371(17) 0.70338(9) 0.0304(4) Uani 1 1 d . . . . .
C41 C 0.51449(16) 0.4576(2) 0.69470(12) 0.0417(6) Uani 1 1 d . . . . .
H41A H 0.506000 0.483269 0.656529 0.050 Uiso 1 1 calc R U . . .
H41B H 0.513199 0.517279 0.719776 0.050 Uiso 1 1 calc R U . . .
C42 C 0.60070(16) 0.3121(2) 0.66449(11) 0.0401(5) Uani 1 1 d . . . . .
H42A H 0.655105 0.276831 0.670052 0.048 Uiso 1 1 calc R U . . .
H42B H 0.593322 0.336300 0.626006 0.048 Uiso 1 1 calc R U . . .
C43 C 0.61056(18) 0.3646(3) 0.76235(11) 0.0490(7) Uani 1 1 d . . . . .
H43A H 0.609142 0.423342 0.788030 0.059 Uiso 1 1 calc R U . . .
H43B H 0.665420 0.330657 0.768721 0.059 Uiso 1 1 calc R U . . .
C44 C 0.44427(17) 0.3817(2) 0.70589(12) 0.0466(6) Uani 1 1 d . . . . .
H44 H 0.389095 0.416697 0.699991 0.056 Uiso 1 1 calc R U . . .
C45 C 0.44798(16) 0.2913(2) 0.66695(11) 0.0425(6) Uani 1 1 d . . . . .
H45A H 0.402345 0.242701 0.672906 0.051 Uiso 1 1 calc R U . . .
H45B H 0.440083 0.316239 0.628629 0.051 Uiso 1 1 calc R U . . .
C46 C 0.53008(17) 0.2359(2) 0.67565(12) 0.0447(6) Uani 1 1 d . . . . .
H46 H 0.530755 0.176206 0.649867 0.054 Uiso 1 1 calc R U . . .
C47 C 0.5443(2) 0.1979(2) 0.73441(14) 0.0556(8) Uani 1 1 d . . . . .
H47A H 0.501005 0.146999 0.741814 0.067 Uiso 1 1 calc R U . . .
H47B H 0.599104 0.163687 0.739895 0.067 Uiso 1 1 calc R U . . .
C48 C 0.4582(2) 0.3436(3) 0.76493(12) 0.0573(8) Uani 1 1 d . . . . .
H48A H 0.412517 0.296635 0.773047 0.069 Uiso 1 1 calc R U . . .
H48B H 0.458024 0.402844 0.790411 0.069 Uiso 1 1 calc R U . . .

loop_
_atom_site_aniso_label
_atom_site_aniso_U_11
_atom_site_aniso_U_22
_atom_site_aniso_U_33
_atom_site_aniso_U_23
_atom_site_aniso_U_13
_atom_site_aniso_U_12
Zn1 0.03124(17) 0.02907(16) 0.02465(16) 0.00266(10) 0.00264(11) -0.00013(11)
Zn2 0.0369(2) 0.0290(2) 0.0221(2) 0.000 0.00221(16) 0.000
N1 0.0322(9) 0.0312(9) 0.0292(9) 0.0046(7) 0.0035(7) 0.0015(7)
N2 0.0322(9) 0.0283(9) 0.0239(8) 0.0017(7) 0.0021(7) -0.0025(7)
N3 0.0342(9) 0.0291(9) 0.0232(8) 0.0010(7) 0.0026(7) -0.0009(7)
N4 0.0378(10) 0.0317(9) 0.0248(9) 0.0002(7) 0.0034(7) -0.0031(8)
N5 0.0391(10) 0.0301(9) 0.0246(9) 0.0015(7) 0.0016(7) -0.0046(8)
N6 0.0351(9) 0.0310(9) 0.0229(9) 0.0023(7) 0.0017(7) -0.0026(8)
N7 0.0317(9) 0.0321(9) 0.0246(9) 0.0022(7) 0.0022(7) -0.0010(7)
N8 0.0332(9) 0.0299(9) 0.0232(8) 0.0008(7) 0.0014(7) -0.0008(7)
C1 0.0326(11) 0.0370(12) 0.0354(12) 0.0068(9) 0.0041(9) -0.0006(9)
C2 0.0305(11) 0.0358(12) 0.0339(12) 0.0057(9) -0.0022(9) -0.0060(9)
C01L 0.0578(17) 0.077(2) 0.0326(13) 0.0188(13) -0.0055(12) -0.0237(16)
C3 0.0386(12) 0.0282(10) 0.0293(11) 0.0054(8) -0.0001(9) -0.0053(9)
C4 0.0354(13) 0.0462(15) 0.0651(18) -0.0007(13) -0.0062(12) 0.0039(11)
C5 0.0433(13) 0.0372(12) 0.0366(13) -0.0003(10) -0.0053(10) -0.0049(10)
C6 0.0304(11) 0.0338(11) 0.0380(12) 0.0013(9) 0.0010(9) 0.0033(9)
C7 0.0397(13) 0.0438(13) 0.0373(13) 0.0011(10) 0.0025(10) 0.0106(11)
C8 0.0427(14) 0.0490(15) 0.0453(15) -0.0090(12) 0.0016(11) 0.0096(12)
C9 0.0419(14) 0.0373(13) 0.0648(18) -0.0131(12) 0.0089(13) 0.0006(11)
C10 0.0400(13) 0.0329(12) 0.0599(17) -0.0014(11) 0.0101(12) -0.0023(10)
C11 0.0329(11) 0.0329(11) 0.0443(13) 0.0019(10) 0.0042(10) 0.0023(9)
C12 0.064(4) 0.049(4) 0.030(3) 0.007(2) 0.008(3) 0.005(3)
C13 0.075(4) 0.073(5) 0.039(3) 0.006(3) 0.009(3) 0.022(4)
C14 0.058(3) 0.081(4) 0.075(4) 0.035(4) 0.016(3) 0.005(3)
C12' 0.049(7) 0.030(7) 0.042(7) 0.001(5) 0.011(5) 0.015(5)
C13' 0.063(8) 0.058(10) 0.029(5) 0.004(6) 0.014(4) 0.025(7)
C14' 0.060(7) 0.041(6) 0.041(5) 0.010(4) 0.021(4) 0.005(5)
C15 0.0474(14) 0.0306(11) 0.0431(14) 0.0037(10) 0.0063(11) -0.0021(10)
C16 0.0413(13) 0.0495(15) 0.0400(13) 0.0104(11) 0.0042(11) 0.0024(11)
C17 0.0446(15) 0.068(2) 0.0513(17) 0.0044(14) -0.0029(13) -0.0060(14)
C18 0.0317(11) 0.0308(10) 0.0256(10) -0.0021(8) 0.0001(8) -0.0003(8)
C19 0.0377(12) 0.0291(10) 0.0291(11) -0.0012(8) -0.0031(9) -0.0004(9)
C20 0.0434(13) 0.0306(11) 0.0363(12) -0.0028(9) -0.0042(10) 0.0058(10)
C21 0.0379(12) 0.0427(13) 0.0381(13) -0.0095(10) 0.0008(10) 0.0084(10)
C22 0.0365(12) 0.0400(12) 0.0310(11) -0.0034(9) 0.0056(9) 0.0005(10)
C23 0.0333(11) 0.0331(11) 0.0261(10) -0.0016(8) 0.0028(8) 0.0002(9)
C24 0.0448(13) 0.0309(11) 0.0342(12) 0.0042(9) -0.0009(10) -0.0017(10)
C25 0.0693(19) 0.0346(13) 0.0543(17) 0.0063(12) -0.0003(14) -0.0108(13)
C26 0.0498(15) 0.0510(15) 0.0323(12) 0.0066(11) -0.0012(11) -0.0011(12)
C27 0.0371(12) 0.0358(12) 0.0315(11) 0.0033(9) 0.0080(9) -0.0012(10)
C28 0.0396(13) 0.0508(15) 0.0482(15) 0.0161(12) -0.0036(11) -0.0053(12)
C29 0.0411(13) 0.0369(12) 0.0357(12) 0.0026(9) 0.0089(10) -0.0012(10)
C30 0.0350(11) 0.0276(10) 0.0281(11) -0.0001(8) 0.0050(9) -0.0037(9)
C31 0.0381(12) 0.0329(11) 0.0349(12) -0.0008(9) 0.0022(9) 0.0003(9)
C32 0.0363(12) 0.0313(11) 0.0411(13) -0.0011(9) 0.0089(10) 0.0006(9)
C33 0.0428(13) 0.0339(11) 0.0276(11) 0.0010(9) 0.0059(9) -0.0049(10)
C34 0.0373(12) 0.0403(13) 0.0432(14) -0.0027(10) 0.0009(10) -0.0053(10)
C35 0.0503(15) 0.0373(13) 0.0406(13) -0.0058(10) 0.0053(11) -0.0099(11)
C36 0.0464(14) 0.0300(11) 0.0466(14) -0.0058(10) 0.0097(11) -0.0024(10)
C37 0.0462(14) 0.0316(12) 0.0475(14) 0.0061(10) 0.0054(11) -0.0073(10)
C38 0.0482(14) 0.0366(12) 0.0347(12) 0.0020(10) 0.0096(10) -0.0104(11)
C39 0.0416(13) 0.0380(13) 0.0515(15) -0.0035(11) 0.0152(11) -0.0086(10)
C40 0.0318(11) 0.0327(11) 0.0270(10) 0.0019(8) 0.0036(8) -0.0025(9)
C41 0.0380(13) 0.0428(13) 0.0446(14) 0.0014(11) 0.0052(11) 0.0039(11)
C42 0.0386(13) 0.0358(12) 0.0465(14) -0.0021(10) 0.0080(11) -0.0012(10)
C43 0.0480(15) 0.0629(17) 0.0349(13) 0.0135(12) -0.0044(11) -0.0171(13)
C44 0.0355(13) 0.0600(17) 0.0447(15) -0.0022(12) 0.0058(11) 0.0034(12)
C45 0.0390(13) 0.0520(15) 0.0362(13) 0.0077(11) 0.0017(10) -0.0061(11)
C46 0.0440(14) 0.0416(14) 0.0484(15) -0.0013(11) 0.0036(11) -0.0052(11)
C47 0.0496(16) 0.0491(16) 0.067(2) 0.0220(14) -0.0033(14) -0.0093(13)
C48 0.0527(17) 0.085(2) 0.0364(14) -0.0039(14) 0.0155(13) -0.0191(16)

loop_
_atom_type_symbol
_atom_type_description
_atom_type_scat_dispersion_real
_atom_type_scat_dispersion_imag
_atom_type_scat_source
C C 0.0181 0.0091 'International Tables Vol C Tables 4.2.6.8 and 6.1.1.4'
H H 0.0000 0.0000 'International Tables Vol C Tables 4.2.6.8 and 6.1.1.4'
N N 0.0311 0.0180 'International Tables Vol C Tables 4.2.6.8 and 6.1.1.4'
Zn Zn -1.5491 0.6778 'International Tables Vol C Tables 4.2.6.8 and 6.1.1.4'

loop_
_geom_angle_atom_site_label_1
_geom_angle_atom_site_label_2
_geom_angle_atom_site_label_3
_geom_angle
_geom_angle_site_symmetry_1
_geom_angle_site_symmetry_3
_geom_angle_publ_flag
N2 Zn1 N1 95.02(8) . . ?
N2 Zn1 N3 134.01(8) . . ?
N1 Zn1 N3 122.11(8) . . ?
N2 Zn1 N6 113.75(8) . . ?
N1 Zn1 N6 114.29(8) . . ?
N3 Zn1 N6 77.08(7) . . ?
N8 Zn2 N8 131.60(11) . 2_656 ?
N8 Zn2 N5 77.87(8) . . ?
N8 Zn2 N5 124.27(8) 2_656 . ?
N8 Zn2 N5 124.27(8) . 2_656 ?
N8 Zn2 N5 77.87(7) 2_656 2_656 ?
N5 Zn2 N5 128.99(11) . 2_656 ?
C1 N1 C6 121.5(2) . . ?
C1 N1 Zn1 117.24(16) . . ?
C6 N1 Zn1 121.11(15) . . ?
C3 N2 C18 119.12(19) . . ?
C3 N2 Zn1 116.39(15) . . ?
C18 N2 Zn1 123.72(14) . . ?
N4 N3 C30 112.36(18) . . ?
N4 N3 Zn1 116.29(14) . . ?
C30 N3 Zn1 130.37(14) . . ?
N3 N4 N5 118.70(19) . . ?
N4 N5 N6 115.01(17) . . ?
N4 N5 Zn2 131.84(15) . . ?
N6 N5 Zn2 112.68(13) . . ?
N7 N6 N5 115.11(17) . . ?
N7 N6 Zn1 131.65(15) . . ?
N5 N6 Zn1 112.73(13) . . ?
N8 N7 N6 117.96(18) . . ?
N7 N8 C40 113.14(18) . . ?
N7 N8 Zn2 116.24(14) . . ?
C40 N8 Zn2 130.39(14) . . ?
N1 C1 C2 123.1(2) . . ?
N1 C1 C4 120.6(2) . . ?
C2 C1 C4 116.3(2) . . ?
C3 C2 C1 128.5(2) . . ?
C47 C01L C48 111.0(3) . . ?
C47 C01L C43 109.0(3) . . ?
C48 C01L C43 107.7(3) . . ?
N2 C3 C2 124.1(2) . . ?
N2 C3 C5 119.6(2) . . ?
C2 C3 C5 116.4(2) . . ?
C11 C6 C7 121.1(2) . . ?
C11 C6 N1 119.8(2) . . ?
C7 C6 N1 118.9(2) . . ?
C8 C7 C6 118.1(2) . . ?
C8 C7 C12' 118.0(9) . . ?
C6 C7 C12' 123.3(9) . . ?
C8 C7 C12 121.2(5) . . ?
C6 C7 C12 120.6(5) . . ?
C9 C8 C7 121.0(3) . . ?
C8 C9 C10 120.1(3) . . ?
C9 C10 C11 121.2(3) . . ?
C10 C11 C6 118.4(2) . . ?
C10 C11 C15 118.3(2) . . ?
C6 C11 C15 123.2(2) . . ?
C13 C12 C14 108.7(7) . . ?
C13 C12 C7 110.2(7) . . ?
C14 C12 C7 111.5(8) . . ?
C7 C12' C13' 116.8(17) . . ?
C7 C12' C14' 110.3(14) . . ?
C13' C12' C14' 113.3(18) . . ?
C11 C15 C17 110.3(2) . . ?
C11 C15 C16 112.7(2) . . ?
C17 C15 C16 108.6(2) . . ?
C19 C18 C23 121.1(2) . . ?
C19 C18 N2 120.1(2) . . ?
C23 C18 N2 118.77(19) . . ?
C20 C19 C18 118.3(2) . . ?
C20 C19 C24 120.0(2) . . ?
C18 C19 C24 121.7(2) . . ?
C21 C20 C19 121.4(2) . . ?
C22 C21 C20 119.6(2) . . ?
C21 C22 C23 121.5(2) . . ?
C22 C23 C18 118.1(2) . . ?
C22 C23 C27 120.1(2) . . ?
C18 C23 C27 121.8(2) . . ?
C19 C24 C26 110.3(2) . . ?
C19 C24 C25 112.8(2) . . ?
C26 C24 C25 109.5(2) . . ?
C23 C27 C28 111.3(2) . . ?
C23 C27 C29 113.4(2) . . ?
C28 C27 C29 109.6(2) . . ?
N3 C30 C33 106.92(18) . . ?
N3 C30 C31 113.12(18) . . ?
C33 C30 C31 109.52(19) . . ?
N3 C30 C32 109.45(18) . . ?
C33 C30 C32 108.75(19) . . ?
C31 C30 C32 108.99(19) . . ?
C30 C31 C34 109.3(2) . . ?
C30 C32 C36 110.25(19) . . ?
C30 C33 C38 110.09(19) . . ?
C39 C34 C35 109.6(2) . . ?
C39 C34 C31 109.7(2) . . ?
C35 C34 C31 109.3(2) . . ?
C36 C35 C34 109.6(2) . . ?
C35 C36 C37 109.8(2) . . ?
C35 C36 C32 109.4(2) . . ?
C37 C36 C32 108.9(2) . . ?
C36 C37 C38 109.5(2) . . ?
C39 C38 C37 109.2(2) . . ?
C39 C38 C33 109.3(2) . . ?
C37 C38 C33 109.7(2) . . ?
C34 C39 C38 109.5(2) . . ?
N8 C40 C42 111.63(18) . . ?
N8 C40 C43 107.46(19) . . ?
C42 C40 C43 108.8(2) . . ?
N8 C40 C41 110.67(19) . . ?
C42 C40 C41 109.5(2) . . ?
C43 C40 C41 108.8(2) . . ?
C40 C41 C44 110.0(2) . . ?
C40 C42 C46 109.6(2) . . ?
C40 C43 C01L 110.4(2) . . ?
C45 C44 C48 109.5(3) . . ?
C45 C44 C41 108.4(2) . . ?
C48 C44 C41 108.8(2) . . ?
C46 C45 C44 111.2(2) . . ?
C45 C46 C47 110.5(2) . . ?
C45 C46 C42 108.8(2) . . ?
C47 C46 C42 108.6(2) . . ?
C01L C47 C46 109.9(2) . . ?
C44 C48 C01L 110.1(2) . . ?

loop_
_geom_bond_atom_site_label_1
_geom_bond_atom_site_label_2
_geom_bond_distance
_geom_bond_site_symmetry_2
_geom_bond_publ_flag
Zn1 N2 1.9770(18) . ?
Zn1 N1 2.0000(19) . ?
Zn1 N3 2.0024(19) . ?
Zn1 N6 2.0378(18) . ?
Zn2 N8 1.9817(19) . ?
Zn2 N8 1.9818(19) 2_656 ?
Zn2 N5 2.0079(18) . ?
Zn2 N5 2.0079(18) 2_656 ?
N1 C1 1.327(3) . ?
N1 C6 1.437(3) . ?
N2 C3 1.339(3) . ?
N2 C18 1.445(3) . ?
N3 N4 1.297(3) . ?
N3 C30 1.482(3) . ?
N4 N5 1.299(3) . ?
N5 N6 1.400(3) . ?
N6 N7 1.301(3) . ?
N7 N8 1.300(3) . ?
N8 C40 1.474(3) . ?
C1 C2 1.409(3) . ?
C1 C4 1.505(3) . ?
C2 C3 1.402(3) . ?
C01L C47 1.504(5) . ?
C01L C48 1.527(5) . ?
C01L C43 1.547(4) . ?
C3 C5 1.515(3) . ?
C6 C11 1.403(3) . ?
C6 C7 1.405(4) . ?
C7 C8 1.404(4) . ?
C7 C12' 1.41(3) . ?
C7 C12 1.578(12) . ?
C8 C9 1.375(4) . ?
C9 C10 1.380(4) . ?
C10 C11 1.391(4) . ?
C11 C15 1.524(4) . ?
C12 C13 1.511(8) . ?
C12 C14 1.534(9) . ?
C12' C13' 1.514(14) . ?
C12' C14' 1.516(13) . ?
C15 C17 1.533(4) . ?
C15 C16 1.534(4) . ?
C18 C19 1.405(3) . ?
C18 C23 1.408(3) . ?
C19 C20 1.393(3) . ?
C19 C24 1.520(3) . ?
C20 C21 1.381(4) . ?
C21 C22 1.380(4) . ?
C22 C23 1.394(3) . ?
C23 C27 1.518(3) . ?
C24 C26 1.529(4) . ?
C24 C25 1.534(4) . ?
C27 C28 1.521(4) . ?
C27 C29 1.526(3) . ?
C30 C33 1.528(3) . ?
C30 C31 1.532(3) . ?
C30 C32 1.537(3) . ?
C31 C34 1.546(3) . ?
C32 C36 1.541(3) . ?
C33 C38 1.535(3) . ?
C34 C39 1.526(4) . ?
C34 C35 1.534(4) . ?
C35 C36 1.521(4) . ?
C36 C37 1.529(4) . ?
C37 C38 1.534(4) . ?
C38 C39 1.532(4) . ?
C40 C42 1.525(3) . ?
C40 C43 1.526(3) . ?
C40 C41 1.531(3) . ?
C41 C44 1.544(4) . ?
C42 C46 1.551(4) . ?
C44 C45 1.516(4) . ?
C44 C48 1.525(4) . ?
C45 C46 1.508(4) . ?
C46 C47 1.519(4) . ?
